data_1546296
loop_
_publ_author_name
'Guarnieri-Ib\'a\~nez, Alejandro'
'Medina, Florian'
'Besnard, C\'eline'
'Kidd, Sarah L.'
'Spring, David R.'
'Lacour, Jerome'

_publ_section_title
;
 Diversity-Oriented Synthesis of Heterocycles and Macrocycles by
 Controlled Reactions of Oxetanes with \a-Iminocarbenes
;
_journal_name_full 'Chem. Sci.'
_journal_paper_doi 10.1039/C7SC00964J
_journal_year 2017
_chemical_formula_moiety 'C20 H25 N O3 S'
_chemical_formula_sum 'C20 H25 N O3 S'
_chemical_formula_weight 359.47
_space_group_crystal_system triclinic
_space_group_IT_number 2
_space_group_name_Hall '-P 1'
_space_group_name_H-M_alt 'P -1'
_symmetry_space_group_name_Hall '-P 1'
_symmetry_space_group_name_H-M 'P -1'
_atom_sites_solution_hydrogens mixed
_atom_sites_solution_primary direct
_audit_creation_date 2015-07-06
_audit_creation_method
;
Olex2 1.2
(compiled 2015.01.26 svn.r3150 for OlexSys, GUI svn.r4998)
;
_audit_update_record
;
2017-02-27 deposited with the CCDC.
2017-06-07 downloaded from the CCDC.
;
_cell_angle_alpha 70.135(3)
_cell_angle_beta 77.897(3)
_cell_angle_gamma 68.067(4)
_cell_formula_units_Z 2
_cell_length_a 8.3686(4)
_cell_length_b 10.3246(4)
_cell_length_c 12.6600(5)
_cell_measurement_reflns_used 9074
_cell_measurement_temperature 180.1(9)
_cell_measurement_theta_max 73.2560
_cell_measurement_theta_min 4.8100
_cell_volume 950.00(8)
_computing_cell_refinement
;
CrysAlisPro, Agilent Technologies,
Version 1.171.37.35 (release 13-08-2014 CrysAlis171 .NET)
(compiled Aug 13 2014,18:06:01)
;
_computing_data_collection
;
CrysAlisPro, Agilent Technologies,
Version 1.171.37.35 (release 13-08-2014 CrysAlis171 .NET)
(compiled Aug 13 2014,18:06:01)
;
_computing_data_reduction
;
CrysAlisPro, Agilent Technologies,
Version 1.171.37.35 (release 13-08-2014 CrysAlis171 .NET)
(compiled Aug 13 2014,18:06:01)
;
_computing_molecular_graphics 'Olex2 (Dolomanov et al., 2009)'
_computing_publication_material 'Olex2 (Dolomanov et al., 2009)'
_computing_structure_refinement 'ShelXL (Sheldrick, 2008)'
_computing_structure_solution 'SIR2004 (Burla et al., 2007)'
_diffrn_ambient_environment N~2~
_diffrn_ambient_temperature 180.1(9)
_diffrn_detector 'CCD plate'
_diffrn_detector_area_resol_mean 10.4679
_diffrn_detector_type Atlas
_diffrn_measured_fraction_theta_full 0.997
_diffrn_measured_fraction_theta_max 0.974
_diffrn_measurement_details
;
#__ type_ start__ end____ width___ exp.time_
  1 omega  -44.00  -10.00   1.0000    1.0000
omega____ theta____ kappa____ phi______ frames
    -      -38.9365  -57.0000    0.0000 34

#__ type_ start__ end____ width___ exp.time_
  2 omega  -65.00   -5.00   1.0000    1.0000
omega____ theta____ kappa____ phi______ frames
    -      -38.9365  -77.0000  120.0000 60

#__ type_ start__ end____ width___ exp.time_
  3 omega   47.00  114.00   1.0000    1.0000
omega____ theta____ kappa____ phi______ frames
    -       38.9365 -157.0000  121.0000 67

#__ type_ start__ end____ width___ exp.time_
  4 omega   29.00  105.00   1.0000    1.0000
omega____ theta____ kappa____ phi______ frames
    -      109.7499  -94.0000   30.0000 76

#__ type_ start__ end____ width___ exp.time_
  5 omega   32.00   99.00   1.0000    1.0000
omega____ theta____ kappa____ phi______ frames
    -      109.7499  -45.0000   30.0000 67

#__ type_ start__ end____ width___ exp.time_
  6 omega   57.00   91.00   1.0000    1.0000
omega____ theta____ kappa____ phi______ frames
    -       88.0000   51.0000  -70.2693 34

#__ type_ start__ end____ width___ exp.time_
  7 omega   79.00  121.00   1.0000    1.0000
omega____ theta____ kappa____ phi______ frames
    -      109.7499   61.0000  -60.0000 42

#__ type_ start__ end____ width___ exp.time_
  8 omega  142.00  168.00   1.0000    1.0000
omega____ theta____ kappa____ phi______ frames
    -      109.7499   77.0000  -60.0000 26

#__ type_ start__ end____ width___ exp.time_
  9 omega  114.00  146.00   1.0000    1.0000
omega____ theta____ kappa____ phi______ frames
    -       64.0000   77.0000  -18.5739 32

#__ type_ start__ end____ width___ exp.time_
 10 omega  115.00  147.00   1.0000    1.0000
omega____ theta____ kappa____ phi______ frames
    -       68.0000   77.0000   32.9482 32

#__ type_ start__ end____ width___ exp.time_
 11 omega  113.00  178.00   1.0000    1.0000
omega____ theta____ kappa____ phi______ frames
    -      109.7499  111.0000   30.0000 65

#__ type_ start__ end____ width___ exp.time_
 12 omega  110.00  136.00   1.0000    1.0000
omega____ theta____ kappa____ phi______ frames
    -      109.7499   77.0000   90.0000 26

#__ type_ start__ end____ width___ exp.time_
 13 omega  102.00  140.00   1.0000    1.0000
omega____ theta____ kappa____ phi______ frames
    -       60.0000   76.0000  154.1851 38

#__ type_ start__ end____ width___ exp.time_
 14 omega   80.00  124.00   1.0000    1.0000
omega____ theta____ kappa____ phi______ frames
    -      109.7499   61.0000   60.0000 44

#__ type_ start__ end____ width___ exp.time_
 15 omega   77.00  106.00   1.0000    1.0000
omega____ theta____ kappa____ phi______ frames
    -      109.7499   61.0000    0.0000 29

#__ type_ start__ end____ width___ exp.time_
 16 omega   81.00  175.00   1.0000    1.0000
omega____ theta____ kappa____ phi______ frames
    -      109.7499   77.0000    0.0000 94

#__ type_ start__ end____ width___ exp.time_
 17 omega   87.00  151.00   1.0000    1.0000
omega____ theta____ kappa____ phi______ frames
    -       68.0000   77.0000 -131.0863 64

#__ type_ start__ end____ width___ exp.time_
 18 omega   77.00  135.00   1.0000    1.0000
omega____ theta____ kappa____ phi______ frames
    -       64.0000   76.0000  -76.2649 58

#__ type_ start__ end____ width___ exp.time_
 19 omega   77.00  103.00   1.0000    1.0000
omega____ theta____ kappa____ phi______ frames
    -      109.7499   61.0000 -150.0000 26

#__ type_ start__ end____ width___ exp.time_
 20 omega   77.00  153.00   1.0000    1.0000
omega____ theta____ kappa____ phi______ frames
    -      109.7499   61.0000 -120.0000 76

#__ type_ start__ end____ width___ exp.time_
 21 omega   74.00  142.00   1.0000    1.0000
omega____ theta____ kappa____ phi______ frames
    -      109.7499   77.0000  -30.0000 68

#__ type_ start__ end____ width___ exp.time_
 22 omega   75.00  101.00   1.0000    1.0000
omega____ theta____ kappa____ phi______ frames
    -      109.7499   77.0000  -90.0000 26

#__ type_ start__ end____ width___ exp.time_
 23 omega   74.00  100.00   1.0000    1.0000
omega____ theta____ kappa____ phi______ frames
    -      109.7499   77.0000  -60.0000 26

#__ type_ start__ end____ width___ exp.time_
 24 omega   77.00  151.00   1.0000    1.0000
omega____ theta____ kappa____ phi______ frames
    -      109.7499   61.0000  -90.0000 74

#__ type_ start__ end____ width___ exp.time_
 25 omega   74.00   99.00   1.0000    1.0000
omega____ theta____ kappa____ phi______ frames
    -      109.7499   77.0000   30.0000 25

#__ type_ start__ end____ width___ exp.time_
 26 omega   75.00  177.00   1.0000    1.0000
omega____ theta____ kappa____ phi______ frames
    -      109.7499   77.0000   60.0000 102

#__ type_ start__ end____ width___ exp.time_
 27 omega   78.00  105.00   1.0000    1.0000
omega____ theta____ kappa____ phi______ frames
    -      109.7499   61.0000  150.0000 27

#__ type_ start__ end____ width___ exp.time_
 28 omega   82.00  139.00   1.0000    1.0000
omega____ theta____ kappa____ phi______ frames
    -      109.7499   61.0000  120.0000 57

#__ type_ start__ end____ width___ exp.time_
 29 omega   76.00  142.00   1.0000    1.0000
omega____ theta____ kappa____ phi______ frames
    -      109.7499   77.0000  150.0000 66

#__ type_ start__ end____ width___ exp.time_
 30 omega   77.00  104.00   1.0000    1.0000
omega____ theta____ kappa____ phi______ frames
    -      109.7499   61.0000   90.0000 27

#__ type_ start__ end____ width___ exp.time_
 31 omega   74.00  177.00   1.0000    1.0000
omega____ theta____ kappa____ phi______ frames
    -      109.7499   77.0000  120.0000 103

#__ type_ start__ end____ width___ exp.time_
 32 omega   74.00  100.00   1.0000    1.0000
omega____ theta____ kappa____ phi______ frames
    -      109.7499   77.0000   90.0000 26

#__ type_ start__ end____ width___ exp.time_
 33 omega   61.00   87.00   1.0000    1.0000
omega____ theta____ kappa____ phi______ frames
    -       68.0000   77.0000   32.9482 26

#__ type_ start__ end____ width___ exp.time_
 34 omega   77.00  111.00   1.0000    1.0000
omega____ theta____ kappa____ phi______ frames
    -      109.7499   61.0000  -30.0000 34

#__ type_ start__ end____ width___ exp.time_
 35 omega   74.00   99.00   1.0000    1.0000
omega____ theta____ kappa____ phi______ frames
    -      109.7499   77.0000 -150.0000 25

#__ type_ start__ end____ width___ exp.time_
 36 omega   74.00  163.00   1.0000    1.0000
omega____ theta____ kappa____ phi______ frames
    -      109.7499   77.0000 -180.0000 89

#__ type_ start__ end____ width___ exp.time_
 37 omega   58.00  124.00   1.0000    1.0000
omega____ theta____ kappa____ phi______ frames
    -       38.9365  178.0000  -90.0000 66

#__ type_ start__ end____ width___ exp.time_
 38 omega   60.00  149.00   1.0000    1.0000
omega____ theta____ kappa____ phi______ frames
    -      109.7499  178.0000 -120.0000 89

#__ type_ start__ end____ width___ exp.time_
 39 omega   33.00   62.00   1.0000    1.0000
omega____ theta____ kappa____ phi______ frames
    -       68.0000   77.0000 -131.0863 29

#__ type_ start__ end____ width___ exp.time_
 40 omega   29.00   60.00   1.0000    1.0000
omega____ theta____ kappa____ phi______ frames
    -       64.0000   76.0000  -76.2649 31

#__ type_ start__ end____ width___ exp.time_
 41 omega   28.00   63.00   1.0000    1.0000
omega____ theta____ kappa____ phi______ frames
    -       64.0000   77.0000  -18.5739 35

#__ type_ start__ end____ width___ exp.time_
 42 omega   36.00   62.00   1.0000    1.0000
omega____ theta____ kappa____ phi______ frames
    -       68.0000   75.0000   14.5661 26

#__ type_ start__ end____ width___ exp.time_
 43 omega   36.00  108.00   1.0000    1.0000
omega____ theta____ kappa____ phi______ frames
    -       72.0000   77.0000   68.1148 72

#__ type_ start__ end____ width___ exp.time_
 44 omega   33.00   59.00   1.0000    1.0000
omega____ theta____ kappa____ phi______ frames
    -       68.0000   77.0000   32.9482 26

#__ type_ start__ end____ width___ exp.time_
 45 omega   16.00   46.00   1.0000    1.0000
omega____ theta____ kappa____ phi______ frames
    -       52.0000   80.0000   98.5203 30

#__ type_ start__ end____ width___ exp.time_
 46 omega   24.00   85.00   1.0000    1.0000
omega____ theta____ kappa____ phi______ frames
    -       60.0000   76.0000  154.1851 61

#__ type_ start__ end____ width___ exp.time_
 47 omega    4.00   29.00   1.0000    1.0000
omega____ theta____ kappa____ phi______ frames
    -       44.0000   89.0000  -45.7726 25

#__ type_ start__ end____ width___ exp.time_
 48 omega   16.00   41.00   1.0000    1.0000
omega____ theta____ kappa____ phi______ frames
    -       52.0000   79.0000 -146.1132 25

#__ type_ start__ end____ width___ exp.time_
 49 omega  -68.00   39.00   1.0000    1.0000
omega____ theta____ kappa____ phi______ frames
    -      -38.9365   57.0000  -30.0000 107

#__ type_ start__ end____ width___ exp.time_
 50 omega   26.00   92.00   1.0000    1.0000
omega____ theta____ kappa____ phi______ frames
    -      109.7499  -94.0000  -30.0000 66

#__ type_ start__ end____ width___ exp.time_
 51 omega   25.00  107.00   1.0000    1.0000
omega____ theta____ kappa____ phi______ frames
    -      109.7499  -94.0000 -150.0000 82

#__ type_ start__ end____ width___ exp.time_
 52 omega -117.00   -6.00   1.0000    1.0000
omega____ theta____ kappa____ phi______ frames
    -      -38.9365  -57.0000 -150.0000 111

#__ type_ start__ end____ width___ exp.time_
 53 omega -117.00  -47.00   1.0000    1.0000
omega____ theta____ kappa____ phi______ frames
    -      -38.9365  -57.0000    0.0000 70
;
_diffrn_measurement_device 'four-circle diffractometer'
_diffrn_measurement_device_type 'SuperNova, Dual, Cu at zero, Atlas'
_diffrn_measurement_method '\w scans'
_diffrn_orient_matrix_UB_11 0.0568756000
_diffrn_orient_matrix_UB_12 -0.0677274000
_diffrn_orient_matrix_UB_13 -0.0987191000
_diffrn_orient_matrix_UB_21 0.0720172000
_diffrn_orient_matrix_UB_22 -0.1522180000
_diffrn_orient_matrix_UB_23 0.0830244000
_diffrn_orient_matrix_UB_31 -0.1769728000
_diffrn_orient_matrix_UB_32 -0.0215099000
_diffrn_orient_matrix_UB_33 0.0159452000
_diffrn_radiation_monochromator mirror
_diffrn_radiation_probe x-ray
_diffrn_radiation_type CuK\a
_diffrn_radiation_wavelength 1.54184
_diffrn_reflns_av_R_equivalents 0.0274
_diffrn_reflns_av_unetI/netI 0.0189
_diffrn_reflns_Laue_measured_fraction_full 0.997
_diffrn_reflns_Laue_measured_fraction_max 0.974
_diffrn_reflns_limit_h_max 9
_diffrn_reflns_limit_h_min -10
_diffrn_reflns_limit_k_max 12
_diffrn_reflns_limit_k_min -12
_diffrn_reflns_limit_l_max 15
_diffrn_reflns_limit_l_min -15
_diffrn_reflns_number 14320
_diffrn_reflns_point_group_measured_fraction_full 0.997
_diffrn_reflns_point_group_measured_fraction_max 0.974
_diffrn_reflns_theta_full 67.684
_diffrn_reflns_theta_max 73.418
_diffrn_reflns_theta_min 3.729
_diffrn_source 'sealed X-ray tube'
_diffrn_source_type 'SuperNova (Cu) X-ray Source'
_exptl_absorpt_coefficient_mu 1.657
_exptl_absorpt_correction_T_max 0.814
_exptl_absorpt_correction_T_min 0.586
_exptl_absorpt_correction_type gaussian
_exptl_absorpt_process_details
;
CrysAlisPro, Agilent Technologies,
Version 1.171.37.35 (release 13-08-2014 CrysAlis171 .NET)
(compiled Aug 13 2014,18:06:01)
Numerical absorption correction based on gaussian integration over
            a multifaceted crystal model
Empirical absorption correction using spherical harmonics,
 implemented in SCALE3 ABSPACK scaling algorithm.
;
_exptl_crystal_colour colourless
_exptl_crystal_colour_primary colourless
_exptl_crystal_density_diffrn 1.257
_exptl_crystal_description block
_exptl_crystal_F_000 384
_exptl_crystal_size_max 0.4844
_exptl_crystal_size_mid 0.2604
_exptl_crystal_size_min 0.1423
_refine_diff_density_max 0.878
_refine_diff_density_min -0.368
_refine_diff_density_rms 0.057
_refine_ls_extinction_method none
_refine_ls_goodness_of_fit_ref 1.039
_refine_ls_hydrogen_treatment mixed
_refine_ls_matrix_type full
_refine_ls_number_parameters 232
_refine_ls_number_reflns 3724
_refine_ls_number_restraints 1
_refine_ls_restrained_S_all 1.040
_refine_ls_R_factor_all 0.0510
_refine_ls_R_factor_gt 0.0486
_refine_ls_shift/su_max 0.001
_refine_ls_shift/su_mean 0.000
_refine_ls_structure_factor_coef Fsqd
_refine_ls_weighting_details 'w=1/[\s^2^(Fo^2^)+(0.0861P)^2^+0.5692P] where P=(Fo^2^+2Fc^2^)/3'
_refine_ls_weighting_scheme calc
_refine_ls_wR_factor_gt 0.1410
_refine_ls_wR_factor_ref 0.1437
_reflns_Friedel_coverage 0.000
_reflns_number_gt 3464
_reflns_number_total 3724
_reflns_threshold_expression 'I > 2\s(I)'
_cod_data_source_file c7sc00964j2.cif
_cod_data_source_block ajgi230
_cod_original_cell_volume 950.00(7)
_cod_database_code 1546296
_chemical_oxdiff_formula 'C20 H25 N O3 S'
_shelx_space_group_comment
;
The symmetry employed for this shelxl refinement is uniquely defined
by the following loop, which should always be used as a source of
symmetry information in preference to the above space-group names.
They are only intended as comments.
;
_reflns_odcompleteness_completeness 99.79
_reflns_odcompleteness_iscentric 1
_reflns_odcompleteness_theta 66.97
_olex2_refinement_description
;
1. Fixed Uiso
 At 1.2 times of:
  All C(H) groups, All C(H,H) groups, All N(H) groups
 At 1.5 times of:
  All C(H,H,H) groups
2. Restrained distances
 N11-H11
 0.88 with sigma of 0.02
3.a Secondary CH2 refined with riding coordinates:
 C12(H12A,H12B), C19(H19A,H19B), C15(H15A,H15B)
3.b Aromatic/amide H refined with riding coordinates:
 C5(H5), C6(H6), C9(H9), C10(H10), C22(H22), C23(H23), C24(H24), C25(H25),
 C26(H26)
3.c Idealised Me refined as rotating group:
 C8(H8A,H8B,H8C), C17(H17A,H17B,H17C), C18(H18A,H18B,H18C)
;
_shelx_shelxl_version_number 2014/7
_olex2_submission_special_instructions 'No special instructions were received'

loop_
_space_group_symop_operation_xyz
'x, y, z'
'-x, -y, -z'

loop_
_atom_site_label
_atom_site_type_symbol
_atom_site_fract_x
_atom_site_fract_y
_atom_site_fract_z
_atom_site_U_iso_or_equiv
_atom_site_adp_type
_atom_site_occupancy
_atom_site_site_symmetry_order
_atom_site_calc_flag
_atom_site_refinement_flags_posn
_atom_site_disorder_assembly
_atom_site_disorder_group
S1 S 0.16241(6) 0.17856(5) 0.88759(4) 0.02912(17) Uani 1 1 d . . .
O2 O 0.0339(2) 0.22609(19) 0.81143(12) 0.0430(4) Uani 1 1 d . . .
O3 O 0.2172(2) 0.03065(15) 0.95717(13) 0.0388(4) Uani 1 1 d . . .
O14 O -0.09419(17) 0.42089(13) 1.13648(11) 0.0293(3) Uani 1 1 d . . .
N11 N 0.0896(2) 0.28095(17) 0.97100(13) 0.0293(3) Uani 1 1 d D . .
H11 H 0.062(3) 0.3701(18) 0.9365(19) 0.035 Uiso 1 1 d DR . .
C4 C 0.3467(2) 0.21757(19) 0.80493(15) 0.0271(4) Uani 1 1 d . . .
C5 C 0.3390(3) 0.2886(2) 0.69060(16) 0.0329(4) Uani 1 1 d . . .
H5 H 0.2353 0.3169 0.6568 0.039 Uiso 1 1 calc R . .
C6 C 0.4837(3) 0.3179(2) 0.62607(16) 0.0353(4) Uani 1 1 d . . .
H6 H 0.4792 0.3649 0.5474 0.042 Uiso 1 1 calc R . .
C7 C 0.6356(3) 0.2798(2) 0.67443(17) 0.0330(4) Uani 1 1 d . . .
C8 C 0.7937(3) 0.3087(3) 0.6021(2) 0.0463(5) Uani 1 1 d . . .
H8A H 0.8511 0.3427 0.6422 0.069 Uiso 1 1 calc GR . .
H8B H 0.7589 0.3836 0.5310 0.069 Uiso 1 1 calc GR . .
H8C H 0.8738 0.2186 0.5861 0.069 Uiso 1 1 calc GR . .
C9 C 0.6398(3) 0.2112(2) 0.79001(17) 0.0324(4) Uani 1 1 d . . .
H9 H 0.7420 0.1864 0.8244 0.039 Uiso 1 1 calc R . .
C10 C 0.4971(2) 0.1786(2) 0.85544(16) 0.0300(4) Uani 1 1 d . . .
H10 H 0.5019 0.1301 0.9339 0.036 Uiso 1 1 calc R . .
C12 C 0.1564(2) 0.2386(2) 1.07990(15) 0.0293(4) Uani 1 1 d . . .
H12A H 0.2329 0.2946 1.0744 0.035 Uiso 1 1 calc R . .
H12B H 0.2258 0.1336 1.1002 0.035 Uiso 1 1 calc R . .
C16 C -0.3015(3) 0.3008(2) 1.18850(17) 0.0352(4) Uani 1 1 d . . .
C19 C -0.1203(3) 0.1858(2) 1.18557(16) 0.0310(4) Uani 1 1 d . . .
H19A H -0.1002 0.1459 1.1212 0.037 Uiso 1 1 calc R . .
H19B H -0.1070 0.1046 1.2564 0.037 Uiso 1 1 calc R . .
C20 C 0.0070(2) 0.26764(18) 1.17215(15) 0.0261(4) Uani 1 1 d . . .
C21 C 0.0874(2) 0.2348(2) 1.27965(15) 0.0285(4) Uani 1 1 d . . .
C22 C 0.1724(3) 0.0912(2) 1.33584(19) 0.0456(6) Uani 1 1 d . . .
H22 H 0.1741 0.0152 1.3089 0.055 Uiso 1 1 calc R . .
C23 C 0.2551(4) 0.0565(3) 1.4307(2) 0.0541(7) Uani 1 1 d . . .
H23 H 0.3140 -0.0426 1.4675 0.065 Uiso 1 1 calc R . .
C24 C 0.2524(3) 0.1640(3) 1.47165(19) 0.0479(6) Uani 1 1 d . . .
H24 H 0.3071 0.1400 1.5376 0.057 Uiso 1 1 calc R . .
C25 C 0.1698(3) 0.3073(3) 1.41641(19) 0.0433(5) Uani 1 1 d . . .
H25 H 0.1683 0.3823 1.4443 0.052 Uiso 1 1 calc R . .
C26 C 0.0884(3) 0.3437(2) 1.32011(17) 0.0342(4) Uani 1 1 d . . .
H26 H 0.0336 0.4432 1.2820 0.041 Uiso 1 1 calc R . .
C15 C -0.2621(3) 0.4372(2) 1.1131(2) 0.0413(5) Uani 1 1 d . A 1
H15A H -0.2619 0.4462 1.0327 0.050 Uiso 1 1 calc R A 1
H15B H -0.3497 0.5252 1.1303 0.050 Uiso 1 1 calc R A 1
C17 C -0.4376(4) 0.2734(3) 1.1459(3) 0.0575(7) Uani 1 1 d . B 1
H17A H -0.3990 0.2645 1.0693 0.086 Uiso 1 1 calc GR B 1
H17B H -0.5461 0.3549 1.1451 0.086 Uiso 1 1 calc GR B 1
H17C H -0.4560 0.1829 1.1957 0.086 Uiso 1 1 calc GR B 1
C18 C -0.3640(3) 0.3179(3) 1.3091(2) 0.0529(6) Uani 1 1 d . C 1
H18A H -0.3835 0.2282 1.3598 0.079 Uiso 1 1 calc GR C 1
H18B H -0.4721 0.4000 1.3070 0.079 Uiso 1 1 calc GR C 1
H18C H -0.2756 0.3361 1.3366 0.079 Uiso 1 1 calc GR C 1

loop_
_atom_site_aniso_label
_atom_site_aniso_U_11
_atom_site_aniso_U_22
_atom_site_aniso_U_33
_atom_site_aniso_U_23
_atom_site_aniso_U_13
_atom_site_aniso_U_12
S1 0.0272(3) 0.0349(3) 0.0282(3) -0.00946(18) -0.00466(18) -0.01194(19)
O2 0.0341(8) 0.0665(10) 0.0356(8) -0.0135(7) -0.0092(6) -0.0223(7)
O3 0.0446(9) 0.0311(7) 0.0424(8) -0.0098(6) -0.0033(6) -0.0156(6)
O14 0.0276(7) 0.0224(6) 0.0350(7) -0.0039(5) -0.0064(5) -0.0071(5)
N11 0.0291(8) 0.0295(8) 0.0243(7) -0.0050(6) -0.0040(6) -0.0058(6)
C4 0.0260(9) 0.0289(9) 0.0273(9) -0.0112(7) -0.0033(7) -0.0070(7)
C5 0.0303(10) 0.0382(10) 0.0300(9) -0.0110(8) -0.0080(7) -0.0075(8)
C6 0.0375(11) 0.0374(10) 0.0271(9) -0.0056(8) -0.0034(8) -0.0112(8)
C7 0.0313(10) 0.0300(9) 0.0366(10) -0.0087(8) -0.0021(8) -0.0104(8)
C8 0.0393(12) 0.0509(13) 0.0460(12) -0.0048(10) -0.0003(10) -0.0220(10)
C9 0.0283(10) 0.0318(9) 0.0373(10) -0.0101(8) -0.0070(8) -0.0080(8)
C10 0.0291(10) 0.0308(9) 0.0289(9) -0.0080(7) -0.0060(7) -0.0072(7)
C12 0.0260(9) 0.0335(9) 0.0272(9) -0.0076(7) -0.0047(7) -0.0082(7)
C16 0.0303(10) 0.0382(10) 0.0376(10) -0.0069(8) -0.0052(8) -0.0143(8)
C19 0.0354(10) 0.0294(9) 0.0309(9) -0.0070(7) -0.0033(7) -0.0152(8)
C20 0.0290(9) 0.0220(8) 0.0254(8) -0.0046(6) -0.0043(7) -0.0073(7)
C21 0.0288(9) 0.0302(9) 0.0260(9) -0.0070(7) -0.0028(7) -0.0100(7)
C22 0.0631(15) 0.0323(10) 0.0390(11) -0.0096(9) -0.0211(10) -0.0049(10)
C23 0.0673(17) 0.0434(12) 0.0415(12) -0.0063(10) -0.0266(12) -0.0008(11)
C24 0.0466(13) 0.0633(15) 0.0349(11) -0.0156(10) -0.0141(10) -0.0127(11)
C25 0.0462(13) 0.0534(13) 0.0420(12) -0.0213(10) -0.0067(9) -0.0211(10)
C26 0.0357(11) 0.0338(10) 0.0361(10) -0.0108(8) -0.0043(8) -0.0136(8)
C15 0.0337(11) 0.0384(11) 0.0485(12) -0.0085(9) -0.0098(9) -0.0086(9)
C17 0.0451(14) 0.0641(16) 0.0723(17) -0.0218(14) -0.0101(12) -0.0234(12)
C18 0.0475(14) 0.0634(16) 0.0472(13) -0.0180(11) 0.0069(11) -0.0218(12)

loop_
_atom_type_symbol
_atom_type_description
_atom_type_scat_dispersion_real
_atom_type_scat_dispersion_imag
_atom_type_scat_source
C C 0.0181 0.0091 'International Tables Vol C Tables 4.2.6.8 and 6.1.1.4'
H H 0.0000 0.0000 'International Tables Vol C Tables 4.2.6.8 and 6.1.1.4'
N N 0.0311 0.0180 'International Tables Vol C Tables 4.2.6.8 and 6.1.1.4'
O O 0.0492 0.0322 'International Tables Vol C Tables 4.2.6.8 and 6.1.1.4'
S S 0.3331 0.5567 'International Tables Vol C Tables 4.2.6.8 and 6.1.1.4'

loop_
_exptl_crystal_face_index_h
_exptl_crystal_face_index_k
_exptl_crystal_face_index_l
_exptl_crystal_face_perp_dist
_exptl_oxdiff_crystal_face_indexfrac_h
_exptl_oxdiff_crystal_face_indexfrac_k
_exptl_oxdiff_crystal_face_indexfrac_l
_exptl_oxdiff_crystal_face_x
_exptl_oxdiff_crystal_face_y
_exptl_oxdiff_crystal_face_z
0 0 1 0.0712 0.0012 0.0003 0.9973 -0.0984 0.0828 0.0157
0 0 -1 0.0712 -0.0012 -0.0003 -0.9973 0.0984 -0.0828 -0.0157
1 1 0 0.0999 0.9994 1.0001 0.0003 -0.0109 -0.0802 -0.1984
-1 -1 0 0.1029 -0.9994 -1.0001 -0.0003 0.0109 0.0802 0.1984
0 2 1 0.1596 -0.0015 1.9979 1.0002 -0.2341 -0.2212 -0.0268
0 -2 -1 0.1806 0.0015 -1.9979 -1.0002 0.2341 0.2212 0.0268
-1 0 0 0.1931 -1.0008 -0.0013 0.0011 -0.0569 -0.0718 0.1772

loop_
_geom_angle_atom_site_label_1
_geom_angle_atom_site_label_2
_geom_angle_atom_site_label_3
_geom_angle
O2 S1 O3 120.47(9)
O2 S1 N11 106.73(9)
O2 S1 C4 106.36(9)
O3 S1 N11 107.02(8)
O3 S1 C4 108.21(9)
N11 S1 C4 107.44(9)
C15 O14 C20 109.92(14)
S1 N11 H11 113.1(16)
C12 N11 S1 122.21(13)
C12 N11 H11 115.3(16)
C5 C4 S1 119.54(15)
C5 C4 C10 120.57(18)
C10 C4 S1 119.88(14)
C4 C5 H5 120.3
C6 C5 C4 119.39(18)
C6 C5 H5 120.3
C5 C6 H6 119.4
C5 C6 C7 121.15(18)
C7 C6 H6 119.4
C6 C7 C8 120.36(19)
C6 C7 C9 118.67(19)
C9 C7 C8 120.95(19)
C7 C8 H8A 109.5
C7 C8 H8B 109.5
C7 C8 H8C 109.5
H8A C8 H8B 109.5
H8A C8 H8C 109.5
H8B C8 H8C 109.5
C7 C9 H9 119.5
C10 C9 C7 120.90(18)
C10 C9 H9 119.5
C4 C10 H10 120.3
C9 C10 C4 119.30(17)
C9 C10 H10 120.3
N11 C12 H12A 109.5
N11 C12 H12B 109.5
N11 C12 C20 110.56(15)
H12A C12 H12B 108.1
C20 C12 H12A 109.5
C20 C12 H12B 109.5
C19 C16 C18 110.95(18)
C15 C16 C19 100.45(16)
C15 C16 C18 108.59(19)
C17 C16 C19 114.63(19)
C17 C16 C15 112.32(19)
C17 C16 C18 109.5(2)
C16 C19 H19A 110.7
C16 C19 H19B 110.7
C16 C19 C20 105.14(15)
H19A C19 H19B 108.8
C20 C19 H19A 110.7
C20 C19 H19B 110.7
O14 C20 C12 107.39(14)
O14 C20 C19 105.11(14)
O14 C20 C21 109.55(14)
C12 C20 C19 113.07(15)
C21 C20 C12 107.21(15)
C21 C20 C19 114.29(15)
C22 C21 C20 119.02(17)
C22 C21 C26 118.28(18)
C26 C21 C20 122.56(17)
C21 C22 H22 119.5
C21 C22 C23 121.1(2)
C23 C22 H22 119.5
C22 C23 H23 119.8
C24 C23 C22 120.4(2)
C24 C23 H23 119.8
C23 C24 H24 120.3
C23 C24 C25 119.3(2)
C25 C24 H24 120.3
C24 C25 H25 119.6
C24 C25 C26 120.8(2)
C26 C25 H25 119.6
C21 C26 C25 120.04(19)
C21 C26 H26 120.0
C25 C26 H26 120.0
O14 C15 C16 105.92(16)
O14 C15 H15A 110.6
O14 C15 H15B 110.6
C16 C15 H15A 110.6
C16 C15 H15B 110.6
H15A C15 H15B 108.7
C16 C17 H17A 109.5
C16 C17 H17B 109.5
C16 C17 H17C 109.5
H17A C17 H17B 109.5
H17A C17 H17C 109.5
H17B C17 H17C 109.5
C16 C18 H18A 109.5
C16 C18 H18B 109.5
C16 C18 H18C 109.5
H18A C18 H18B 109.5
H18A C18 H18C 109.5
H18B C18 H18C 109.5

loop_
_geom_bond_atom_site_label_1
_geom_bond_atom_site_label_2
_geom_bond_distance
S1 O2 1.4305(14)
S1 O3 1.4319(14)
S1 N11 1.6161(16)
S1 C4 1.7711(19)
O14 C20 1.449(2)
O14 C15 1.433(2)
N11 H11 0.838(16)
N11 C12 1.461(2)
C4 C5 1.386(3)
C4 C10 1.393(3)
C5 H5 0.9500
C5 C6 1.385(3)
C6 H6 0.9500
C6 C7 1.391(3)
C7 C8 1.510(3)
C7 C9 1.394(3)
C8 H8A 0.9800
C8 H8B 0.9800
C8 H8C 0.9800
C9 H9 0.9500
C9 C10 1.386(3)
C10 H10 0.9500
C12 H12A 0.9900
C12 H12B 0.9900
C12 C20 1.537(3)
C16 C19 1.540(3)
C16 C15 1.518(3)
C16 C17 1.507(3)
C16 C18 1.554(3)
C19 H19A 0.9900
C19 H19B 0.9900
C19 C20 1.542(3)
C20 C21 1.523(2)
C21 C22 1.385(3)
C21 C26 1.389(3)
C22 H22 0.9500
C22 C23 1.385(3)
C23 H23 0.9500
C23 C24 1.367(4)
C24 H24 0.9500
C24 C25 1.375(3)
C25 H25 0.9500
C25 C26 1.392(3)
C26 H26 0.9500
C15 H15A 0.9900
C15 H15B 0.9900
C17 H17A 0.9800
C17 H17B 0.9800
C17 H17C 0.9800
C18 H18A 0.9800
C18 H18B 0.9800
C18 H18C 0.9800

loop_
_geom_torsion_atom_site_label_1
_geom_torsion_atom_site_label_2
_geom_torsion_atom_site_label_3
_geom_torsion_atom_site_label_4
_geom_torsion
S1 N11 C12 C20 -134.80(14)
S1 C4 C5 C6 -179.52(15)
S1 C4 C10 C9 -179.29(14)
O2 S1 N11 C12 160.55(15)
O2 S1 C4 C5 3.14(18)
O2 S1 C4 C10 -177.74(15)
O3 S1 N11 C12 30.33(17)
O3 S1 C4 C5 133.91(16)
O3 S1 C4 C10 -46.97(17)
O14 C20 C21 C22 172.31(18)
O14 C20 C21 C26 -11.9(2)
N11 S1 C4 C5 -110.85(16)
N11 S1 C4 C10 68.27(17)
N11 C12 C20 O14 -56.96(19)
N11 C12 C20 C19 58.5(2)
N11 C12 C20 C21 -174.61(14)
C4 S1 N11 C12 -85.70(16)
C4 C5 C6 C7 -1.2(3)
C5 C4 C10 C9 -0.2(3)
C5 C6 C7 C8 178.19(19)
C5 C6 C7 C9 -0.1(3)
C6 C7 C9 C10 1.3(3)
C7 C9 C10 C4 -1.2(3)
C8 C7 C9 C10 -176.96(19)
C10 C4 C5 C6 1.4(3)
C12 C20 C21 C22 -71.5(2)
C12 C20 C21 C26 104.4(2)
C16 C19 C20 O14 -15.75(18)
C16 C19 C20 C12 -132.59(16)
C16 C19 C20 C21 104.38(17)
C19 C16 C15 O14 -36.6(2)
C19 C20 C21 C22 54.7(2)
C19 C20 C21 C26 -129.48(19)
C20 O14 C15 C16 28.7(2)
C20 C21 C22 C23 176.7(2)
C20 C21 C26 C25 -177.45(19)
C21 C22 C23 C24 0.8(4)
C22 C21 C26 C25 -1.6(3)
C22 C23 C24 C25 -1.3(4)
C23 C24 C25 C26 0.4(4)
C24 C25 C26 C21 1.1(3)
C26 C21 C22 C23 0.7(4)
C15 O14 C20 C12 112.96(17)
C15 O14 C20 C19 -7.69(19)
C15 O14 C20 C21 -130.92(16)
C15 C16 C19 C20 31.31(19)
C17 C16 C19 C20 151.94(19)
C17 C16 C15 O14 -158.82(19)
C18 C16 C19 C20 -83.4(2)
C18 C16 C15 O14 79.9(2)
